data_7243359
loop_
_publ_author_name
'Kowalik, Mateusz'
'Brzeski, Jakub'
'Gawro\'nska, Ma\/lgorzata'
'Kazimierczuk, Katarzyna'
'Makowski, Mariusz'

_publ_section_title
;
 Experimental and theoretical investigation of conformational states and
 noncovalent interactions in crystalline sulfonamides with a methoxyphenyl
 moiety
;
_journal_name_full CrystEngComm
_journal_paper_doi 10.1039/D1CE00869B
_journal_year 2021
_chemical_absolute_configuration unk
_chemical_formula_moiety 'C15 H16 N2 O4 S'
_chemical_formula_sum 'C15 H16 N2 O4 S'
_chemical_formula_weight 320.36
_chemical_name_systematic
;
 N-(4-(N-(3-methoxyphenyl)sulfamoyl)phenyl)acetamide
;
_space_group_IT_number 61
_space_group_name_Hall '-P 2ac 2ab'
_space_group_name_H-M_alt 'P b c a'
_symmetry_cell_setting orthorhombic
_symmetry_Int_Tables_number 61
_symmetry_space_group_name_Hall '-P 2ac 2ab'
_symmetry_space_group_name_H-M 'P b c a'
_atom_sites_solution_hydrogens mixed
_audit_conform_dict_location ftp://ftp.iucr.org/pub/cif_core.dic
_audit_conform_dict_name cif_core.dic
_audit_conform_dict_version 2.4
_audit_creation_date 2021-02-25
_audit_creation_method 'WinGX routine CIF_UPDATE'
_audit_update_record
;
2021-03-15 deposited with the CCDC.	2021-07-23 downloaded from the CCDC.
;
_cell_angle_alpha 90
_cell_angle_beta 90
_cell_angle_gamma 90
_cell_formula_units_Z 8
_cell_length_a 12.7104(7)
_cell_length_b 10.0355(5)
_cell_length_c 23.7593(16)
_cell_measurement_reflns_used 18544
_cell_measurement_temperature 120(2)
_cell_measurement_theta_max 27.01
_cell_measurement_theta_min 1.76
_cell_measurement_wavelength 0.71073
_cell_volume 3030.6(3)
_computing_cell_refinement 'STOE X-AREA'
_computing_data_collection 'STOE X-AREA'
_computing_data_reduction 'STOE X-RED'
_computing_molecular_graphics 'Ortep for Windows (Farrugia, 2012)'
_computing_publication_material 'WinGX publication routines (Farrugia, 2012)'
_computing_structure_refinement 'SHELXL-2018/3 (Sheldrick, 2018)'
_computing_structure_solution 'SHELXT 2014/5 (Sheldrick, 2014)'
_diffrn_ambient_temperature 120(2)
_diffrn_detector 'image plate (34 cm diameter)'
_diffrn_detector_area_resol_mean 6.67
_diffrn_detector_type STOE
_diffrn_measured_fraction_theta_full 1
_diffrn_measured_fraction_theta_max 0.992
_diffrn_measurement_device '2-circle goniometer'
_diffrn_measurement_device_type 'STOE IPDS 2T'
_diffrn_measurement_method 'rotation method'
_diffrn_radiation_monochromator 'parabolic x-ray mirror'
_diffrn_radiation_probe x-ray
_diffrn_radiation_type MoK\a
_diffrn_radiation_wavelength 0.71073
_diffrn_reflns_av_R_equivalents 0.0396
_diffrn_reflns_av_unetI/netI 0.0141
_diffrn_reflns_Laue_measured_fraction_full 1
_diffrn_reflns_Laue_measured_fraction_max 0.992
_diffrn_reflns_limit_h_max 17
_diffrn_reflns_limit_h_min -17
_diffrn_reflns_limit_k_max 13
_diffrn_reflns_limit_k_min -13
_diffrn_reflns_limit_l_max 32
_diffrn_reflns_limit_l_min -32
_diffrn_reflns_number 49198
_diffrn_reflns_point_group_measured_fraction_full 1
_diffrn_reflns_point_group_measured_fraction_max 0.992
_diffrn_reflns_theta_full 25.242
_diffrn_reflns_theta_max 29.237
_diffrn_reflns_theta_min 2.347
_diffrn_source 'GeniX Mo, 0.05 x 0.05 mm2 microfocus'
_diffrn_standards_number 0
_exptl_absorpt_coefficient_mu 0.233
_exptl_absorpt_correction_type none
_exptl_crystal_colour colourless
_exptl_crystal_density_diffrn 1.404
_exptl_crystal_density_method 'not measured'
_exptl_crystal_description plate
_exptl_crystal_F_000 1344
_exptl_crystal_size_max 0.21
_exptl_crystal_size_mid 0.16
_exptl_crystal_size_min 0.12
_refine_diff_density_max 0.305
_refine_diff_density_min -0.437
_refine_diff_density_rms 0.047
_refine_ls_extinction_coef 0.0007(3)
_refine_ls_extinction_expression Fc^*^=kFc[1+0.001xFc^2^\l^3^/sin(2\q)]^-1/4^
_refine_ls_extinction_method 'SHELXL-2018/3 (Sheldrick 2018)'
_refine_ls_goodness_of_fit_ref 1.06
_refine_ls_hydrogen_treatment mixed
_refine_ls_matrix_type full
_refine_ls_number_constraints 0
_refine_ls_number_parameters 210
_refine_ls_number_reflns 4090
_refine_ls_number_restraints 0
_refine_ls_restrained_S_all 1.06
_refine_ls_R_factor_all 0.0411
_refine_ls_R_factor_gt 0.0327
_refine_ls_shift/su_max 0.001
_refine_ls_shift/su_mean 0
_refine_ls_structure_factor_coef Fsqd
_refine_ls_weighting_details 'w=1/[\s^2^(Fo^2^)+(0.0437P)^2^+1.2662P] where P=(Fo^2^+2Fc^2^)/3'
_refine_ls_weighting_scheme calc
_refine_ls_wR_factor_gt 0.0856
_refine_ls_wR_factor_ref 0.09
_reflns_Friedel_coverage 0
_reflns_number_gt 3438
_reflns_number_total 4090
_reflns_threshold_expression 'I > 2\s(I)'
_cod_data_source_file d1ce00869b2.cif
_cod_data_source_block ug1_2021
_cod_database_code 7243359
_shelx_shelxl_version_number 2018/3

loop_
_symmetry_equiv_pos_as_xyz
'x, y, z'
'-x+1/2, -y, z+1/2'
'-x, y+1/2, -z+1/2'
'x+1/2, -y+1/2, -z'
'-x, -y, -z'
'x-1/2, y, -z-1/2'
'x, -y-1/2, z-1/2'
'-x-1/2, y-1/2, z'

loop_
_atom_site_label
_atom_site_type_symbol
_atom_site_fract_x
_atom_site_fract_y
_atom_site_fract_z
_atom_site_U_iso_or_equiv
_atom_site_adp_type
_atom_site_occupancy
_atom_site_site_symmetry_order
_atom_site_calc_flag
_atom_site_refinement_flags_posn
_atom_site_refinement_flags_adp
_atom_site_refinement_flags_occupancy
_atom_site_disorder_assembly
_atom_site_disorder_group
C1 C 0.38490(9) 0.55864(11) 0.59574(5) 0.0198(2) Uani 1 1 d . . . . .
C2 C 0.43393(10) 0.43574(11) 0.59958(6) 0.0240(2) Uani 1 1 d . . . . .
H2 H 0.396846 0.360672 0.613714 0.029 Uiso 1 1 calc R U . . .
C3 C 0.53770(10) 0.42365(12) 0.58257(6) 0.0254(3) Uani 1 1 d . . . . .
H3 H 0.571929 0.339729 0.58521 0.031 Uiso 1 1 calc R U . . .
C4 C 0.59241(9) 0.53313(11) 0.56164(5) 0.0204(2) Uani 1 1 d . . . . .
C5 C 0.54167(10) 0.65587(12) 0.55676(6) 0.0259(3) Uani 1 1 d . . . . .
H5 H 0.577816 0.730434 0.541503 0.031 Uiso 1 1 calc R U . . .
C6 C 0.43816(10) 0.66823(12) 0.57433(6) 0.0266(3) Uani 1 1 d . . . . .
H6 H 0.403574 0.751919 0.571714 0.032 Uiso 1 1 calc R U . . .
C7 C 0.77499(9) 0.60501(12) 0.54012(5) 0.0207(2) Uani 1 1 d . . . . .
C8 C 0.88223(10) 0.54811(13) 0.52857(5) 0.0250(2) Uani 1 1 d . . . . .
H8A H 0.93276 0.620906 0.523541 0.038 Uiso 1 1 calc R U . . .
H8B H 0.879751 0.493927 0.494282 0.038 Uiso 1 1 calc R U . . .
H8C H 0.90411 0.492401 0.560362 0.038 Uiso 1 1 calc R U . . .
C9 C 0.33618(9) 0.65359(12) 0.72000(5) 0.0225(2) Uani 1 1 d . . . . .
C10 C 0.41707(10) 0.74296(14) 0.72998(6) 0.0300(3) Uani 1 1 d . . . . .
H10 H 0.427711 0.817119 0.705786 0.036 Uiso 1 1 calc R U . . .
C11 C 0.48264(12) 0.72201(15) 0.77624(6) 0.0358(3) Uani 1 1 d . . . . .
H11 H 0.537508 0.783635 0.783973 0.043 Uiso 1 1 calc R U . . .
C12 C 0.46898(11) 0.61325(15) 0.81089(6) 0.0329(3) Uani 1 1 d . . . . .
H12 H 0.514468 0.599652 0.842086 0.039 Uiso 1 1 calc R U . . .
C13 C 0.38795(10) 0.52327(13) 0.79985(5) 0.0266(3) Uani 1 1 d . . . . .
C14 C 0.32013(10) 0.54325(12) 0.75466(5) 0.0237(2) Uani 1 1 d . . . . .
H14 H 0.264042 0.482986 0.74755 0.028 Uiso 1 1 calc R U . . .
C15 C 0.30272(14) 0.32021(17) 0.82491(7) 0.0446(4) Uani 1 1 d . . . . .
H15A H 0.314211 0.283823 0.787134 0.067 Uiso 1 1 calc R U . . .
H15B H 0.232643 0.360676 0.82687 0.067 Uiso 1 1 calc R U . . .
H15C H 0.307845 0.248366 0.852715 0.067 Uiso 1 1 calc R U . . .
N1 N 0.69775(8) 0.51196(10) 0.54576(5) 0.0230(2) Uani 1 1 d . . . . .
N2 N 0.26393(8) 0.68000(10) 0.67488(5) 0.0218(2) Uani 1 1 d . . . . .
O1 O 0.19370(7) 0.65023(9) 0.58032(4) 0.02531(19) Uani 1 1 d . . . . .
O2 O 0.21910(7) 0.45228(8) 0.64032(4) 0.02484(19) Uani 1 1 d . . . . .
O3 O 0.38051(8) 0.41882(10) 0.83659(4) 0.0340(2) Uani 1 1 d . . . . .
O4 O 0.75922(7) 0.72493(9) 0.54499(4) 0.0281(2) Uani 1 1 d . . . . .
S1 S 0.25593(2) 0.57951(3) 0.62068(2) 0.01942(9) Uani 1 1 d . . . . .
H1 H 0.7159(13) 0.4264(17) 0.5426(7) 0.029(4) Uiso 1 1 d . . . . .
H2A H 0.2684(13) 0.7578(18) 0.6619(7) 0.032(4) Uiso 1 1 d . . . . .

loop_
_atom_site_aniso_label
_atom_site_aniso_U_11
_atom_site_aniso_U_22
_atom_site_aniso_U_33
_atom_site_aniso_U_23
_atom_site_aniso_U_13
_atom_site_aniso_U_12
C1 0.0174(5) 0.0180(5) 0.0241(5) -0.0001(4) -0.0003(4) 0.0000(4)
C2 0.0203(5) 0.0160(5) 0.0358(6) 0.0013(5) 0.0035(5) -0.0008(4)
C3 0.0212(6) 0.0148(5) 0.0403(7) 0.0005(5) 0.0037(5) 0.0014(4)
C4 0.0173(5) 0.0189(5) 0.0249(5) -0.0017(4) 0.0003(4) -0.0009(4)
C5 0.0214(6) 0.0190(5) 0.0373(7) 0.0066(5) 0.0023(5) -0.0002(4)
C6 0.0214(6) 0.0183(5) 0.0400(7) 0.0060(5) 0.0029(5) 0.0028(4)
C7 0.0193(5) 0.0205(5) 0.0222(5) -0.0009(4) 0.0009(4) -0.0022(4)
C8 0.0191(5) 0.0253(6) 0.0307(6) -0.0013(5) 0.0025(4) -0.0017(4)
C9 0.0201(5) 0.0220(5) 0.0253(6) -0.0030(4) 0.0007(4) 0.0024(4)
C10 0.0277(6) 0.0276(6) 0.0346(7) 0.0002(5) -0.0023(5) -0.0047(5)
C11 0.0285(7) 0.0386(8) 0.0403(8) -0.0021(6) -0.0060(6) -0.0096(6)
C12 0.0275(6) 0.0395(7) 0.0318(7) -0.0021(6) -0.0067(5) -0.0017(6)
C13 0.0265(6) 0.0281(6) 0.0252(6) -0.0008(5) -0.0004(5) 0.0015(5)
C14 0.0216(5) 0.0235(5) 0.0261(6) -0.0023(4) -0.0001(4) -0.0007(4)
C15 0.0478(9) 0.0491(9) 0.0369(8) 0.0172(7) -0.0102(7) -0.0186(7)
N1 0.0182(5) 0.0163(5) 0.0345(6) -0.0015(4) 0.0031(4) -0.0003(4)
N2 0.0214(5) 0.0167(5) 0.0273(5) 0.0001(4) -0.0001(4) 0.0016(4)
O1 0.0212(4) 0.0230(4) 0.0318(5) -0.0003(3) -0.0051(3) 0.0036(3)
O2 0.0210(4) 0.0169(4) 0.0366(5) 0.0007(3) 0.0039(3) -0.0018(3)
O3 0.0388(6) 0.0362(5) 0.0270(5) 0.0053(4) -0.0081(4) -0.0054(4)
O4 0.0246(4) 0.0188(4) 0.0410(5) -0.0017(4) 0.0032(4) -0.0034(3)
S1 0.01615(13) 0.01544(14) 0.02666(15) -0.00014(10) -0.00027(10) 0.00057(9)

loop_
_atom_type_symbol
_atom_type_description
_atom_type_scat_dispersion_real
_atom_type_scat_dispersion_imag
_atom_type_scat_source
C C 0.0033 0.0016 'International Tables Vol C Tables 4.2.6.8 and 6.1.1.4'
H H 0 0 'International Tables Vol C Tables 4.2.6.8 and 6.1.1.4'
N N 0.0061 0.0033 'International Tables Vol C Tables 4.2.6.8 and 6.1.1.4'
O O 0.0106 0.006 'International Tables Vol C Tables 4.2.6.8 and 6.1.1.4'
S S 0.1246 0.1234 'International Tables Vol C Tables 4.2.6.8 and 6.1.1.4'

loop_
_geom_angle_atom_site_label_1
_geom_angle_atom_site_label_2
_geom_angle_atom_site_label_3
_geom_angle
_geom_angle_site_symmetry_1
_geom_angle_site_symmetry_3
_geom_angle_publ_flag
C2 C1 C6 120.68(11) . . ?
C2 C1 S1 120.27(9) . . ?
C6 C1 S1 118.99(9) . . ?
C3 C2 C1 119.17(11) . . ?
C3 C2 H2 120.4 . . ?
C1 C2 H2 120.4 . . ?
C2 C3 C4 120.72(11) . . ?
C2 C3 H3 119.6 . . ?
C4 C3 H3 119.6 . . ?
C3 C4 C5 119.71(11) . . ?
C3 C4 N1 116.87(10) . . ?
C5 C4 N1 123.42(11) . . ?
C6 C5 C4 119.53(11) . . ?
C6 C5 H5 120.2 . . ?
C4 C5 H5 120.2 . . ?
C5 C6 C1 120.17(11) . . ?
C5 C6 H6 119.9 . . ?
C1 C6 H6 119.9 . . ?
O4 C7 N1 123.11(11) . . ?
O4 C7 C8 122.59(11) . . ?
N1 C7 C8 114.29(10) . . ?
C7 C8 H8A 109.5 . . ?
C7 C8 H8B 109.5 . . ?
H8A C8 H8B 109.5 . . ?
C7 C8 H8C 109.5 . . ?
H8A C8 H8C 109.5 . . ?
H8B C8 H8C 109.5 . . ?
C10 C9 C14 121.45(12) . . ?
C10 C9 N2 118.88(11) . . ?
C14 C9 N2 119.57(11) . . ?
C9 C10 C11 118.73(13) . . ?
C9 C10 H10 120.6 . . ?
C11 C10 H10 120.6 . . ?
C12 C11 C10 120.97(13) . . ?
C12 C11 H11 119.5 . . ?
C10 C11 H11 119.5 . . ?
C11 C12 C13 119.59(13) . . ?
C11 C12 H12 120.2 . . ?
C13 C12 H12 120.2 . . ?
O3 C13 C14 124.07(12) . . ?
O3 C13 C12 115.31(12) . . ?
C14 C13 C12 120.61(12) . . ?
C13 C14 C9 118.64(12) . . ?
C13 C14 H14 120.7 . . ?
C9 C14 H14 120.7 . . ?
O3 C15 H15A 109.5 . . ?
O3 C15 H15B 109.5 . . ?
H15A C15 H15B 109.5 . . ?
O3 C15 H15C 109.5 . . ?
H15A C15 H15C 109.5 . . ?
H15B C15 H15C 109.5 . . ?
C7 N1 C4 127.52(10) . . ?
C7 N1 H1 117.7(11) . . ?
C4 N1 H1 114.4(11) . . ?
C9 N2 S1 120.84(8) . . ?
C9 N2 H2A 113.6(12) . . ?
S1 N2 H2A 106.7(12) . . ?
C13 O3 C15 117.12(11) . . ?
O1 S1 O2 118.54(6) . . ?
O1 S1 N2 104.81(5) . . ?
O2 S1 N2 108.16(6) . . ?
O1 S1 C1 110.42(6) . . ?
O2 S1 C1 107.92(5) . . ?
N2 S1 C1 106.31(5) . . ?

loop_
_geom_bond_atom_site_label_1
_geom_bond_atom_site_label_2
_geom_bond_distance
_geom_bond_site_symmetry_2
_geom_bond_publ_flag
C1 C2 1.3849(16) . ?
C1 C6 1.3880(16) . ?
C1 S1 1.7557(12) . ?
C2 C3 1.3848(17) . ?
C2 H2 0.95 . ?
C3 C4 1.3920(16) . ?
C3 H3 0.95 . ?
C4 C5 1.3952(16) . ?
C4 N1 1.4072(15) . ?
C5 C6 1.3858(17) . ?
C5 H5 0.95 . ?
C6 H6 0.95 . ?
C7 O4 1.2255(15) . ?
C7 N1 1.3616(15) . ?
C7 C8 1.5031(17) . ?
C8 H8A 0.98 . ?
C8 H8B 0.98 . ?
C8 H8C 0.98 . ?
C9 C10 1.3848(17) . ?
C9 C14 1.3949(17) . ?
C9 N2 1.4362(16) . ?
C10 C11 1.395(2) . ?
C10 H10 0.95 . ?
C11 C12 1.378(2) . ?
C11 H11 0.95 . ?
C12 C13 1.3946(19) . ?
C12 H12 0.95 . ?
C13 O3 1.3672(16) . ?
C13 C14 1.3916(17) . ?
C14 H14 0.95 . ?
C15 O3 1.4261(18) . ?
C15 H15A 0.98 . ?
C15 H15B 0.98 . ?
C15 H15C 0.98 . ?
N1 H1 0.892(17) . ?
N2 S1 1.6388(11) . ?
N2 H2A 0.842(18) . ?
O1 S1 1.4314(9) . ?
O2 S1 1.4377(9) . ?

loop_
_geom_hbond_atom_site_label_D
_geom_hbond_atom_site_label_H
_geom_hbond_atom_site_label_A
_geom_hbond_distance_DH
_geom_hbond_distance_HA
_geom_hbond_distance_DA
_geom_hbond_angle_DHA
_geom_hbond_site_symmetry_A
_geom_hbond_publ_flag
N1 H1 O4 0.892(17) 2.047(17) 2.9320(14) 171.1(15) 8_755 yes
N2 H2A O2 0.842(18) 2.024(18) 2.8614(14) 173.2(17) 8_665 yes

loop_
_geom_torsion_atom_site_label_1
_geom_torsion_atom_site_label_2
_geom_torsion_atom_site_label_3
_geom_torsion_atom_site_label_4
_geom_torsion
_geom_torsion_site_symmetry_1
_geom_torsion_site_symmetry_2
_geom_torsion_site_symmetry_3
_geom_torsion_site_symmetry_4
_geom_torsion_publ_flag
C6 C1 C2 C3 0.98(19) . . . . ?
S1 C1 C2 C3 -176.34(10) . . . . ?
C1 C2 C3 C4 -0.2(2) . . . . ?
C2 C3 C4 C5 -1.2(2) . . . . ?
C2 C3 C4 N1 179.52(12) . . . . ?
C3 C4 C5 C6 1.8(2) . . . . ?
N1 C4 C5 C6 -178.93(12) . . . . ?
C4 C5 C6 C1 -1.1(2) . . . . ?
C2 C1 C6 C5 -0.3(2) . . . . ?
S1 C1 C6 C5 177.03(10) . . . . ?
C14 C9 C10 C11 -0.8(2) . . . . ?
N2 C9 C10 C11 175.55(12) . . . . ?
C9 C10 C11 C12 1.3(2) . . . . ?
C10 C11 C12 C13 -0.5(2) . . . . ?
C11 C12 C13 O3 -179.85(13) . . . . ?
C11 C12 C13 C14 -0.8(2) . . . . ?
O3 C13 C14 C9 -179.76(12) . . . . ?
C12 C13 C14 C9 1.27(19) . . . . ?
C10 C9 C14 C13 -0.47(19) . . . . ?
N2 C9 C14 C13 -176.78(11) . . . . ?
O4 C7 N1 C4 -5.1(2) . . . . ?
C8 C7 N1 C4 173.72(11) . . . . ?
C3 C4 N1 C7 -159.19(12) . . . . ?
C5 C4 N1 C7 21.5(2) . . . . ?
C10 C9 N2 S1 116.17(12) . . . . ?
C14 C9 N2 S1 -67.42(14) . . . . ?
C14 C13 O3 C15 4.6(2) . . . . ?
C12 C13 O3 C15 -176.36(14) . . . . ?
C9 N2 S1 O1 -168.64(9) . . . . ?
C9 N2 S1 O2 64.00(10) . . . . ?
C9 N2 S1 C1 -51.68(11) . . . . ?
C2 C1 S1 O1 -133.64(10) . . . . ?
C6 C1 S1 O1 48.99(12) . . . . ?
C2 C1 S1 O2 -2.63(12) . . . . ?
C6 C1 S1 O2 180.00(10) . . . . ?
C2 C1 S1 N2 113.21(11) . . . . ?
C6 C1 S1 N2 -64.16(11) . . . . ?
